data_7711811
loop_
_publ_author_name
'Shen, Yu-Hsuan'
'Ghiviriga, Ion'
'Abboud, Khalil A.'
'Schanze, Kirk'
'Veige, Adam Steven'

_publ_section_title
;
 iClick Synthesis of Network Metallopolymers
;
_journal_name_full 'Dalton Transactions'
_journal_paper_doi 10.1039/D2DT01624A
_journal_year 2022
_chemical_formula_sum 'C105 H76 Au4 Cl4 N4 O0.25 P4'
_chemical_formula_weight 2451.24
_space_group_crystal_system monoclinic
_space_group_IT_number 14
_space_group_name_Hall '-P 2yn'
_space_group_name_H-M_alt 'P 1 21/n 1'
_atom_sites_solution_hydrogens geom
_atom_sites_solution_primary direct
_atom_sites_solution_secondary difmap
_audit_creation_method SHELXL-2018/3
_audit_update_record
;
2022-10-06 deposited with the CCDC.	2022-11-15 downloaded from the CCDC.
;
_cell_angle_alpha 90
_cell_angle_beta 94.532(2)
_cell_angle_gamma 90
_cell_formula_units_Z 4
_cell_length_a 17.554(2)
_cell_length_b 33.635(5)
_cell_length_c 18.811(3)
_cell_measurement_reflns_used 9955
_cell_measurement_temperature 100(2)
_cell_measurement_theta_max 24.18
_cell_measurement_theta_min 2.16
_cell_volume 11072(3)
_computing_cell_refinement 'Bruker APEX3 (Bruker, 2014)'
_computing_data_collection 'Bruker APEX3 (Bruker, 2014)'
_computing_data_reduction 'Bruker Apex3 SAINT (Bruker, 2014)'
_computing_molecular_graphics 'XP in SHELXTL-plus, Bruker 2014'
_computing_publication_material 'SHELXL2015, Sheldrick, G. M. 2015'
_computing_structure_refinement 'SHELXL2015, Sheldrick G. M. 2015'
_computing_structure_solution 'SHELXS2015, Sheldrick G. M. 2015'
_diffrn_ambient_temperature 100(2)
_diffrn_measured_fraction_theta_full 0.999
_diffrn_measured_fraction_theta_max 0.992
_diffrn_measurement_device_type 'D8 Venture with PHOTON III'
_diffrn_measurement_method 'phi and omega scans'
_diffrn_radiation_type MoK\a
_diffrn_radiation_wavelength 0.71073
_diffrn_reflns_av_R_equivalents 0.0886
_diffrn_reflns_av_unetI/netI 0.0985
_diffrn_reflns_Laue_measured_fraction_full 0.999
_diffrn_reflns_Laue_measured_fraction_max 0.992
_diffrn_reflns_limit_h_max 21
_diffrn_reflns_limit_h_min -21
_diffrn_reflns_limit_k_max 41
_diffrn_reflns_limit_k_min -42
_diffrn_reflns_limit_l_max 11
_diffrn_reflns_limit_l_min -23
_diffrn_reflns_number 70789
_diffrn_reflns_point_group_measured_fraction_full 0.999
_diffrn_reflns_point_group_measured_fraction_max 0.992
_diffrn_reflns_theta_full 25.242
_diffrn_reflns_theta_max 26.547
_diffrn_reflns_theta_min 1.949
_diffrn_source 'micro source 3.0'
_exptl_absorpt_coefficient_mu 5.480
_exptl_absorpt_correction_type multi-scan
_exptl_absorpt_process_details 'Sheldrick, G. M., sadabs (2015). Acta Cryst. C71, 3-8.'
_exptl_crystal_colour yellow
_exptl_crystal_density_diffrn 1.471
_exptl_crystal_description plate
_exptl_crystal_F_000 4720
_exptl_crystal_size_max 0.469
_exptl_crystal_size_mid 0.317
_exptl_crystal_size_min 0.174
_exptl_transmission_factor_max 0.4296
_exptl_transmission_factor_min 0.2702
_refine_diff_density_max 4.541
_refine_diff_density_min -1.921
_refine_diff_density_rms 0.254
_refine_ls_extinction_method none
_refine_ls_goodness_of_fit_ref 1.476
_refine_ls_hydrogen_treatment constr
_refine_ls_matrix_type full
_refine_ls_number_parameters 668
_refine_ls_number_reflns 22883
_refine_ls_number_restraints 4
_refine_ls_restrained_S_all 1.476
_refine_ls_R_factor_all 0.1588
_refine_ls_R_factor_gt 0.0979
_refine_ls_shift/su_max 0.001
_refine_ls_shift/su_mean 0.000
_refine_ls_structure_factor_coef Fsqd
_refine_ls_weighting_details 'w=1/[\s^2^(Fo^2^)+(0.1000P)^2^] where P=(Fo^2^+2Fc^2^)/3'
_refine_ls_weighting_scheme calc
_refine_ls_wR_factor_gt 0.2472
_refine_ls_wR_factor_ref 0.2689
_reflns_Friedel_coverage 0.000
_reflns_number_gt 13770
_reflns_number_total 22883
_reflns_threshold_expression 'I > 2\s(I)'
_cod_data_source_file d2dt01624a2.cif
_cod_data_source_block shen14
_cod_original_sg_symbol_H-M 'P 21/n'
_cod_database_code 7711811
_shelx_shelxl_version_number 2018/3
_shelx_space_group_comment
; 
The symmetry employed for this shelxl refinement is uniquely defined 
by the following loop, which should always be used as a source of 
symmetry information in preference to the above space-group names. 
They are only intended as comments. 
;
_shelx_estimated_absorpt_t_min 0.183
_shelx_estimated_absorpt_t_max 0.449
_publcif_funding_html
;
;

loop_
_space_group_symop_operation_xyz
'x, y, z'
'-x+1/2, y+1/2, -z+1/2'
'-x, -y, -z'
'x-1/2, -y-1/2, z-1/2'

loop_
_atom_site_label
_atom_site_type_symbol
_atom_site_fract_x
_atom_site_fract_y
_atom_site_fract_z
_atom_site_U_iso_or_equiv
_atom_site_adp_type
_atom_site_occupancy
_atom_site_site_symmetry_order
_atom_site_calc_flag
_atom_site_refinement_flags_posn
_atom_site_refinement_flags_adp
_atom_site_refinement_flags_occupancy
_atom_site_disorder_assembly
_atom_site_disorder_group
Au1 Au 1.07676(3) 0.74094(2) 0.25601(3) 0.04184(17) Uani 1 1 d . . . . .
Au2 Au 0.29961(3) 0.53854(2) 0.02391(3) 0.04764(19) Uani 1 1 d . . . . .
Au3 Au 0.48191(4) 0.67480(2) 0.73420(3) 0.0533(2) Uani 1 1 d . . . . .
Au4 Au 0.40557(5) 0.96347(2) 0.14079(5) 0.0829(3) Uani 1 1 d . . . . .
P1 P 1.20507(19) 0.74851(11) 0.26666(19) 0.0372(9) Uani 1 1 d . . . . .
P2 P 0.2261(2) 0.48948(13) -0.0273(2) 0.0502(10) Uani 1 1 d . . . . .
P3 P 0.4593(2) 0.65525(13) 0.8460(2) 0.0481(10) Uani 1 1 d D . . . .
P4 P 0.3553(4) 1.02391(16) 0.1139(3) 0.0908(19) Uani 1 1 d D . . . .
C1 C 0.5708(7) 0.7220(5) 0.2804(7) 0.044(4) Uani 1 1 d . . . . .
C2 C 0.6594(7) 0.7193(4) 0.2679(7) 0.040(3) Uani 1 1 d . . . . .
C3 C 0.7073(8) 0.7502(4) 0.3011(9) 0.052(4) Uani 1 1 d . . . . .
H3A H 0.685608 0.771114 0.326687 0.063 Uiso 1 1 calc R U . . .
C4 C 0.7829(8) 0.7487(5) 0.2953(9) 0.055(4) Uani 1 1 d . . . . .
H4A H 0.813916 0.768928 0.317906 0.066 Uiso 1 1 calc R U . . .
C5 C 0.8182(8) 0.7194(4) 0.2582(8) 0.045(4) Uani 1 1 d . . . . .
C6 C 0.7712(8) 0.6903(5) 0.2257(9) 0.056(4) Uani 1 1 d . . . . .
H6A H 0.793683 0.669806 0.199631 0.067 Uiso 1 1 calc R U . . .
C7 C 0.6937(8) 0.6903(5) 0.2299(9) 0.051(4) Uani 1 1 d . . . . .
H7A H 0.663344 0.670081 0.206362 0.061 Uiso 1 1 calc R U . . .
C8 C 0.8979(8) 0.7215(5) 0.2522(8) 0.049(4) Uani 1 1 d . . . . .
C9 C 0.9665(8) 0.7286(4) 0.2483(7) 0.043(3) Uiso 1 1 d . . . . .
C10 C 1.2478(5) 0.7043(2) 0.3107(4) 0.035(3) Uani 1 1 d G . . . .
C11 C 1.2941(5) 0.6784(3) 0.2758(4) 0.049(4) Uani 1 1 d G . . . .
H11A H 1.305210 0.683704 0.228117 0.059 Uiso 1 1 calc R U . . .
C12 C 1.3241(5) 0.6448(3) 0.3107(6) 0.059(4) Uani 1 1 d G . . . .
H12A H 1.355703 0.627105 0.286848 0.070 Uiso 1 1 calc R U . . .
C13 C 1.3078(6) 0.6370(3) 0.3805(6) 0.058(4) Uani 1 1 d G . . . .
H13A H 1.328256 0.614042 0.404305 0.070 Uiso 1 1 calc R U . . .
C14 C 1.2615(6) 0.6629(3) 0.4153(4) 0.068(5) Uani 1 1 d G . . . .
H14A H 1.250314 0.657579 0.463033 0.081 Uiso 1 1 calc R U . . .
C15 C 1.2315(5) 0.6965(3) 0.3805(4) 0.044(4) Uani 1 1 d G . . . .
H15A H 1.199821 0.714178 0.404304 0.052 Uiso 1 1 calc R U . . .
C16 C 1.2411(11) 0.7884(4) 0.3235(9) 0.049(3) Uiso 0.75 1 d G . P A 1
C17 C 1.3104(11) 0.7852(4) 0.3643(11) 0.049(3) Uiso 0.75 1 d G . P A 1
H17A H 1.337917 0.760864 0.365279 0.058 Uiso 0.75 1 calc R U P A 1
C18 C 1.3393(8) 0.8176(5) 0.4036(9) 0.049(3) Uiso 0.75 1 d G . P A 1
H18A H 1.386705 0.815369 0.431457 0.058 Uiso 0.75 1 calc R U P A 1
C19 C 1.2990(8) 0.8532(4) 0.4022(7) 0.049(3) Uiso 0.75 1 d G . P A 1
H19A H 1.318828 0.875293 0.429021 0.058 Uiso 0.75 1 calc R U P A 1
C20 C 1.2297(7) 0.8564(4) 0.3614(8) 0.049(3) Uiso 0.75 1 d G . P A 1
H20A H 1.202162 0.880713 0.360408 0.058 Uiso 0.75 1 calc R U P A 1
C21 C 1.2007(7) 0.8240(4) 0.3221(7) 0.049(3) Uiso 0.75 1 d G . P A 1
H21A H 1.153373 0.826209 0.294229 0.058 Uiso 0.75 1 calc R U P A 1
C16' C 1.245(3) 0.7939(10) 0.317(2) 0.037(7) Uiso 0.25 1 d G . P A 2
C17' C 1.306(3) 0.7908(10) 0.368(3) 0.037(7) Uiso 0.25 1 d G . P A 2
H17B H 1.327229 0.765488 0.380859 0.045 Uiso 0.25 1 calc R U P A 2
C18' C 1.337(2) 0.8248(13) 0.401(2) 0.037(7) Uiso 0.25 1 d G . P A 2
H18B H 1.378866 0.822747 0.436481 0.045 Uiso 0.25 1 calc R U P A 2
C19' C 1.307(2) 0.8619(11) 0.3832(19) 0.037(7) Uiso 0.25 1 d G . P A 2
H19B H 1.327480 0.885183 0.405747 0.045 Uiso 0.25 1 calc R U P A 2
C20' C 1.245(2) 0.8650(9) 0.332(2) 0.037(7) Uiso 0.25 1 d G . P A 2
H20B H 1.224457 0.890360 0.319390 0.045 Uiso 0.25 1 calc R U P A 2
C21' C 1.215(2) 0.8310(12) 0.2988(18) 0.037(7) Uiso 0.25 1 d G . P A 2
H21B H 1.172819 0.833102 0.263767 0.045 Uiso 0.25 1 calc R U P A 2
C22 C 1.2488(5) 0.7543(3) 0.1825(4) 0.034(3) Uani 1 1 d G . . . .
C23 C 1.3156(5) 0.7758(3) 0.1764(4) 0.046(4) Uani 1 1 d G . . . .
H23A H 1.340569 0.788166 0.217247 0.055 Uiso 1 1 calc R U . . .
C24 C 1.3459(4) 0.7791(3) 0.1106(5) 0.057(4) Uani 1 1 d G . . . .
H24A H 1.391499 0.793823 0.106432 0.068 Uiso 1 1 calc R U . . .
C25 C 1.3093(5) 0.7610(3) 0.0509(4) 0.053(4) Uani 1 1 d G . . . .
H25A H 1.329999 0.763277 0.005890 0.063 Uiso 1 1 calc R U . . .
C26 C 1.2425(5) 0.7395(3) 0.0570(4) 0.051(4) Uani 1 1 d G . . . .
H26A H 1.217568 0.727073 0.016163 0.062 Uiso 1 1 calc R U . . .
C27 C 1.2123(4) 0.7361(3) 0.1228(5) 0.054(4) Uani 1 1 d G . . . .
H27A H 1.166637 0.721415 0.126977 0.064 Uiso 1 1 calc R U . . .
C28 C 0.5271(7) 0.6910(4) 0.2332(6) 0.025(3) Uiso 1 1 d . . . . .
C29 C 0.5349(7) 0.6515(5) 0.2516(6) 0.040(4) Uani 1 1 d . . . . .
H29A H 0.569173 0.643778 0.290717 0.048 Uiso 1 1 calc R U . . .
C30 C 0.4914(7) 0.6225(4) 0.2119(7) 0.037(3) Uani 1 1 d . . . . .
H30A H 0.496674 0.595270 0.224958 0.044 Uiso 1 1 calc R U . . .
C31 C 0.4412(7) 0.6331(4) 0.1541(7) 0.034(3) Uani 1 1 d . . . . .
C32 C 0.4325(7) 0.6731(4) 0.1370(7) 0.038(3) Uani 1 1 d . . . . .
H32A H 0.397432 0.681508 0.098985 0.045 Uiso 1 1 calc R U . . .
C33 C 0.4772(7) 0.7005(4) 0.1777(8) 0.040(3) Uani 1 1 d . . . . .
H33A H 0.471912 0.727839 0.165369 0.048 Uiso 1 1 calc R U . . .
C34 C 0.3984(8) 0.6033(4) 0.1123(7) 0.036(3) Uani 1 1 d . . . . .
C35 C 0.3652(8) 0.5802(5) 0.0763(8) 0.045(4) Uani 1 1 d . . . . .
C36 C 0.2821(5) 0.4465(2) -0.0513(6) 0.046(4) Uani 1 1 d G . . . .
C37 C 0.3568(5) 0.4528(2) -0.0685(6) 0.061(5) Uani 1 1 d G . . . .
H37A H 0.377553 0.478877 -0.066966 0.073 Uiso 1 1 calc R U . . .
C38 C 0.4010(4) 0.4209(3) -0.0879(7) 0.071(5) Uani 1 1 d G . . . .
H38A H 0.451979 0.425165 -0.099648 0.085 Uiso 1 1 calc R U . . .
C39 C 0.3706(5) 0.3827(2) -0.0901(7) 0.069(5) Uani 1 1 d G . . . .
H39A H 0.400785 0.360894 -0.103365 0.083 Uiso 1 1 calc R U . . .
C40 C 0.2959(5) 0.3764(2) -0.0729(6) 0.057(4) Uani 1 1 d G . . . .
H40A H 0.275164 0.350336 -0.074401 0.068 Uiso 1 1 calc R U . . .
C41 C 0.2517(4) 0.4083(3) -0.0535(6) 0.053(4) Uani 1 1 d G . . . .
H41A H 0.200737 0.404047 -0.041719 0.064 Uiso 1 1 calc R U . . .
C42 C 0.1683(11) 0.5013(6) -0.1047(8) 0.072(3) Uiso 0.7 1 d G . P B 1
C43 C 0.1621(12) 0.5407(5) -0.1270(10) 0.072(3) Uiso 0.7 1 d G . P B 1
H43A H 0.188042 0.561036 -0.099777 0.087 Uiso 0.7 1 calc R U P B 1
C44 C 0.1179(12) 0.5502(4) -0.1893(11) 0.072(3) Uiso 0.7 1 d G . P B 1
H44A H 0.113644 0.577101 -0.204553 0.087 Uiso 0.7 1 calc R U P B 1
C45 C 0.0799(10) 0.5204(5) -0.2292(8) 0.072(3) Uiso 0.7 1 d G . P B 1
H45A H 0.049735 0.526946 -0.271690 0.087 Uiso 0.7 1 calc R U P B 1
C46 C 0.0862(10) 0.4811(5) -0.2068(9) 0.072(3) Uiso 0.7 1 d G . P B 1
H46A H 0.060224 0.460725 -0.234053 0.087 Uiso 0.7 1 calc R U P B 1
C47 C 0.1304(11) 0.4715(4) -0.1446(9) 0.072(3) Uiso 0.7 1 d G . P B 1
H47A H 0.134622 0.444659 -0.129277 0.087 Uiso 0.7 1 calc R U P B 1
C42' C 0.177(2) 0.5069(13) -0.1186(16) 0.063(7) Uiso 0.3 1 d G . P B 2
C43' C 0.150(3) 0.5458(12) -0.1221(19) 0.063(7) Uiso 0.3 1 d G . P B 2
H43B H 0.157983 0.562741 -0.081698 0.076 Uiso 0.3 1 calc R U P B 2
C44' C 0.112(3) 0.5600(9) -0.185(2) 0.063(7) Uiso 0.3 1 d G . P B 2
H44B H 0.093943 0.586562 -0.186970 0.076 Uiso 0.3 1 calc R U P B 2
C45' C 0.101(2) 0.5352(11) -0.2437(18) 0.063(7) Uiso 0.3 1 d G . P B 2
H45B H 0.074939 0.544893 -0.286401 0.076 Uiso 0.3 1 calc R U P B 2
C46' C 0.128(2) 0.4963(10) -0.2402(17) 0.063(7) Uiso 0.3 1 d G . P B 2
H46B H 0.119974 0.479402 -0.280561 0.076 Uiso 0.3 1 calc R U P B 2
C47' C 0.166(2) 0.4822(9) -0.178(2) 0.063(7) Uiso 0.3 1 d G . P B 2
H47B H 0.184015 0.455580 -0.175290 0.076 Uiso 0.3 1 calc R U P B 2
C48 C 0.1643(8) 0.4710(4) 0.0381(7) 0.059(2) Uiso 0.75 1 d DG . P B -1
C49 C 0.1952(6) 0.4660(4) 0.1078(8) 0.059(2) Uiso 0.75 1 d G . P B -1
H49A H 0.246941 0.472976 0.120430 0.071 Uiso 0.75 1 calc R U P B -1
C50 C 0.1504(8) 0.4508(5) 0.1592(6) 0.059(2) Uiso 0.75 1 d G . P B -1
H50A H 0.171527 0.447391 0.206843 0.071 Uiso 0.75 1 calc R U P B -1
C51 C 0.0747(8) 0.4406(4) 0.1407(7) 0.059(2) Uiso 0.75 1 d G . P B -1
H51A H 0.044066 0.430179 0.175820 0.071 Uiso 0.75 1 calc R U P B -1
C52 C 0.0438(6) 0.4455(4) 0.0710(7) 0.059(2) Uiso 0.75 1 d G . P B -1
H52A H -0.007982 0.438551 0.058382 0.071 Uiso 0.75 1 calc R U P B -1
C53 C 0.0886(8) 0.4607(4) 0.0196(6) 0.059(2) Uiso 0.75 1 d G . P B -1
H53A H 0.067430 0.464136 -0.028033 0.071 Uiso 0.75 1 calc R U P B -1
C48' C 0.163(3) 0.4715(5) 0.027(3) 0.098(12) Uiso 0.25 1 d DG . P B -2
C49' C 0.174(3) 0.4620(15) 0.099(4) 0.098(12) Uiso 0.25 1 d G . P B -2
H49B H 0.224607 0.460828 0.121746 0.118 Uiso 0.25 1 calc R U P B -2
C50' C 0.112(4) 0.4541(19) 0.138(3) 0.098(12) Uiso 0.25 1 d G . P B -2
H50B H 0.119777 0.447581 0.187521 0.118 Uiso 0.25 1 calc R U P B -2
C51' C 0.038(3) 0.4558(17) 0.105(3) 0.098(12) Uiso 0.25 1 d G . P B -2
H51B H -0.004259 0.450385 0.132170 0.118 Uiso 0.25 1 calc R U P B -2
C52' C 0.027(3) 0.4653(18) 0.034(3) 0.098(12) Uiso 0.25 1 d G . P B -2
H52B H -0.023467 0.466437 0.011045 0.118 Uiso 0.25 1 calc R U P B -2
C53' C 0.089(4) 0.4732(14) -0.006(3) 0.098(12) Uiso 0.25 1 d G . P B -2
H53B H 0.081362 0.479684 -0.054731 0.118 Uiso 0.25 1 calc R U P B -2
C54 C 0.5595(7) 0.7120(4) 0.3602(7) 0.030(3) Uani 1 1 d . . . . .
C55 C 0.6160(8) 0.7065(5) 0.4110(8) 0.051(4) Uani 1 1 d . . . . .
H55A H 0.667590 0.708299 0.399316 0.062 Uiso 1 1 calc R U . . .
C56 C 0.6008(9) 0.6985(5) 0.4790(8) 0.051(4) Uani 1 1 d . . . . .
H56A H 0.641989 0.693546 0.513682 0.062 Uiso 1 1 calc R U . . .
C57 C 0.5260(8) 0.6974(4) 0.4993(6) 0.039(3) Uani 1 1 d . . . . .
C58 C 0.4647(8) 0.7023(4) 0.4470(8) 0.045(4) Uani 1 1 d . . . . .
H58A H 0.412949 0.701359 0.458394 0.054 Uiso 1 1 calc R U . . .
C59 C 0.4843(7) 0.7088(4) 0.3778(8) 0.041(3) Uani 1 1 d . . . . .
H59A H 0.444437 0.711079 0.340839 0.049 Uiso 1 1 calc R U . . .
C60 C 0.5108(9) 0.6906(5) 0.5709(9) 0.057(4) Uani 1 1 d . . . . .
C61 C 0.4973(11) 0.6859(5) 0.6332(8) 0.061(5) Uani 1 1 d . . . . .
C62 C 0.5054(10) 0.6896(5) 0.9108(8) 0.077(3) Uiso 0.85 1 d DG . P C 1
C63 C 0.5742(10) 0.6792(3) 0.9477(9) 0.077(3) Uiso 0.85 1 d G . P C 1
H63A H 0.594777 0.653374 0.942220 0.093 Uiso 0.85 1 calc R U P C 1
C64 C 0.6128(7) 0.7066(4) 0.9927(8) 0.077(3) Uiso 0.85 1 d G . P C 1
H64A H 0.659834 0.699428 1.017941 0.093 Uiso 0.85 1 calc R U P C 1
C65 C 0.5826(9) 0.7444(4) 1.0008(8) 0.077(3) Uiso 0.85 1 d G . P C 1
H65A H 0.609055 0.763056 1.031503 0.093 Uiso 0.85 1 calc R U P C 1
C66 C 0.5138(9) 0.7548(4) 0.9638(9) 0.077(3) Uiso 0.85 1 d G . P C 1
H66A H 0.493220 0.780630 0.969344 0.093 Uiso 0.85 1 calc R U P C 1
C67 C 0.4752(8) 0.7274(5) 0.9189(8) 0.077(3) Uiso 0.85 1 d G . P C 1
H67A H 0.428162 0.734576 0.893622 0.093 Uiso 0.85 1 calc R U P C 1
C62' C 0.503(3) 0.6883(12) 0.914(2) 0.022(8) Uiso 0.15 1 d DG . P C 2
C63' C 0.556(3) 0.6802(8) 0.972(2) 0.022(8) Uiso 0.15 1 d G . P C 2
H63B H 0.571024 0.653623 0.982037 0.027 Uiso 0.15 1 calc R U P C 2
C64' C 0.586(3) 0.7112(12) 1.014(2) 0.022(8) Uiso 0.15 1 d G . P C 2
H64B H 0.621822 0.705692 1.053405 0.027 Uiso 0.15 1 calc R U P C 2
C65' C 0.564(3) 0.7501(10) 0.999(2) 0.022(8) Uiso 0.15 1 d G . P C 2
H65B H 0.584464 0.771271 1.027914 0.027 Uiso 0.15 1 calc R U P C 2
C66' C 0.511(3) 0.7582(10) 0.941(3) 0.022(8) Uiso 0.15 1 d G . P C 2
H66B H 0.496309 0.784781 0.931054 0.027 Uiso 0.15 1 calc R U P C 2
C67' C 0.481(3) 0.7272(14) 0.899(2) 0.022(8) Uiso 0.15 1 d G . P C 2
H67B H 0.445510 0.732712 0.859684 0.027 Uiso 0.15 1 calc R U P C 2
C68 C 0.4958(5) 0.6061(2) 0.8648(5) 0.045(4) Uani 1 1 d G . . . .
C69 C 0.5454(5) 0.5895(3) 0.8189(4) 0.049(4) Uani 1 1 d G . . . .
H69A H 0.560838 0.604429 0.779724 0.059 Uiso 1 1 calc R U . . .
C70 C 0.5723(6) 0.5510(3) 0.8304(6) 0.064(5) Uani 1 1 d G . . . .
H70A H 0.606207 0.539603 0.799106 0.077 Uiso 1 1 calc R U . . .
C71 C 0.5497(7) 0.5291(2) 0.8878(7) 0.076(6) Uani 1 1 d G . . . .
H71A H 0.568088 0.502738 0.895648 0.091 Uiso 1 1 calc R U . . .
C72 C 0.5001(7) 0.5457(3) 0.9336(6) 0.076(6) Uani 1 1 d G . . . .
H72A H 0.484598 0.530699 0.972811 0.091 Uiso 1 1 calc R U . . .
C73 C 0.4731(6) 0.5842(3) 0.9221(5) 0.060(4) Uani 1 1 d G . . . .
H73A H 0.439227 0.595525 0.953431 0.072 Uiso 1 1 calc R U . . .
C74 C 0.3572(5) 0.6522(3) 0.8618(5) 0.052(4) Uani 1 1 d G . . . .
C75 C 0.3327(6) 0.6545(3) 0.9302(4) 0.068(5) Uani 1 1 d G . . . .
H75A H 0.368975 0.657616 0.970076 0.082 Uiso 1 1 calc R U . . .
C76 C 0.2552(7) 0.6524(4) 0.9402(5) 0.071(5) Uani 1 1 d G . . . .
H76A H 0.238505 0.653989 0.986934 0.085 Uiso 1 1 calc R U . . .
C77 C 0.2022(5) 0.6478(3) 0.8819(7) 0.070(5) Uani 1 1 d G . . . .
H77A H 0.149269 0.646370 0.888719 0.084 Uiso 1 1 calc R U . . .
C78 C 0.2267(5) 0.6455(3) 0.8135(6) 0.064(5) Uani 1 1 d G . . . .
H78A H 0.190503 0.642377 0.773645 0.077 Uiso 1 1 calc R U . . .
C79 C 0.3042(6) 0.6476(3) 0.8035(4) 0.053(4) Uani 1 1 d G . . . .
H79A H 0.320973 0.646004 0.756786 0.064 Uiso 1 1 calc R U . . .
C80 C 0.5494(7) 0.7645(4) 0.2593(7) 0.033(3) Uani 1 1 d . . . . .
C81 C 0.5655(7) 0.7806(4) 0.1939(7) 0.039(3) Uani 1 1 d . . . . .
H81A H 0.592385 0.764541 0.162797 0.047 Uiso 1 1 calc R U . . .
C82 C 0.5458(8) 0.8170(4) 0.1723(8) 0.045(4) Uani 1 1 d . . . . .
H82A H 0.560437 0.826678 0.127922 0.054 Uiso 1 1 calc R U . . .
C83 C 0.5036(8) 0.8410(4) 0.2150(9) 0.049(4) Uani 1 1 d . . . . .
C84 C 0.4879(8) 0.8271(4) 0.2816(8) 0.041(3) Uani 1 1 d . . . . .
H84A H 0.461593 0.843671 0.312402 0.049 Uiso 1 1 calc R U . . .
C85 C 0.5105(7) 0.7888(4) 0.3040(8) 0.039(3) Uani 1 1 d . . . . .
H85A H 0.499252 0.779495 0.349692 0.046 Uiso 1 1 calc R U . . .
C86 C 0.4734(8) 0.8798(4) 0.1871(9) 0.047(4) Uani 1 1 d . . . . .
C87 C 0.4465(11) 0.9091(5) 0.1695(12) 0.076(6) Uani 1 1 d . . . . .
C88 C 0.4232(14) 1.0647(8) 0.1326(14) 0.104(5) Uiso 0.6 1 d G . P D 1
C89 C 0.5012(16) 1.0590(6) 0.1292(13) 0.104(5) Uiso 0.6 1 d G . P D 1
H89A H 0.519643 1.035185 0.109609 0.125 Uiso 0.6 1 calc R U P D 1
C90 C 0.5523(11) 1.0883(8) 0.1543(14) 0.104(5) Uiso 0.6 1 d G . P D 1
H90A H 0.605700 1.084477 0.151971 0.125 Uiso 0.6 1 calc R U P D 1
C91 C 0.5254(15) 1.1232(7) 0.1830(13) 0.104(5) Uiso 0.6 1 d G . P D 1
H91A H 0.560335 1.143230 0.200171 0.125 Uiso 0.6 1 calc R U P D 1
C92 C 0.4473(17) 1.1288(7) 0.1864(15) 0.104(5) Uiso 0.6 1 d G . P D 1
H92A H 0.428913 1.152692 0.206009 0.125 Uiso 0.6 1 calc R U P D 1
C93 C 0.3962(12) 1.0996(9) 0.1613(16) 0.104(5) Uiso 0.6 1 d G . P D 1
H93A H 0.342855 1.103400 0.163647 0.125 Uiso 0.6 1 calc R U P D 1
C88' C 0.401(2) 1.0636(14) 0.174(2) 0.118(9) Uiso 0.4 1 d G . P D 2
C89' C 0.461(3) 1.0535(10) 0.223(2) 0.118(9) Uiso 0.4 1 d G . P D 2
H89B H 0.471693 1.026383 0.233315 0.142 Uiso 0.4 1 calc R U P D 2
C90' C 0.505(2) 1.0832(14) 0.257(2) 0.118(9) Uiso 0.4 1 d G . P D 2
H90B H 0.546232 1.076355 0.290600 0.142 Uiso 0.4 1 calc R U P D 2
C91' C 0.489(2) 1.1229(12) 0.242(2) 0.118(9) Uiso 0.4 1 d G . P D 2
H91B H 0.519602 1.143228 0.264904 0.142 Uiso 0.4 1 calc R U P D 2
C92' C 0.429(3) 1.1330(11) 0.192(3) 0.118(9) Uiso 0.4 1 d G . P D 2
H92B H 0.418434 1.160129 0.181924 0.142 Uiso 0.4 1 calc R U P D 2
C93' C 0.385(2) 1.1033(16) 0.158(2) 0.118(9) Uiso 0.4 1 d G . P D 2
H93B H 0.343895 1.110157 0.124639 0.142 Uiso 0.4 1 calc R U P D 2
C94 C 0.3419(17) 1.0345(9) 0.0172(12) 0.125(6) Uiso 0.65 1 d G . P D 1
C95 C 0.3359(16) 1.0034(7) -0.0316(16) 0.125(6) Uiso 0.65 1 d G . P D 1
H95A H 0.335097 0.976671 -0.015176 0.151 Uiso 0.65 1 calc R U P D 1
C96 C 0.3310(15) 1.0113(8) -0.1043(15) 0.125(6) Uiso 0.65 1 d G . P D 1
H96A H 0.326907 0.990060 -0.137608 0.151 Uiso 0.65 1 calc R U P D 1
C97 C 0.3322(15) 1.0504(9) -0.1283(12) 0.125(6) Uiso 0.65 1 d G . P D 1
H97A H 0.328851 1.055830 -0.177974 0.151 Uiso 0.65 1 calc R U P D 1
C98 C 0.3382(15) 1.0815(7) -0.0795(16) 0.125(6) Uiso 0.65 1 d G . P D 1
H98A H 0.338986 1.108212 -0.095909 0.151 Uiso 0.65 1 calc R U P D 1
C99 C 0.3431(16) 1.0736(8) -0.0068(15) 0.125(6) Uiso 0.65 1 d G . P D 1
H99A H 0.347176 1.094824 0.026524 0.151 Uiso 0.65 1 calc R U P D 1
C94' C 0.351(4) 1.0370(18) 0.019(3) 0.160(15) Uiso 0.35 1 d G . P D 2
C95' C 0.411(3) 1.0299(17) -0.023(4) 0.160(15) Uiso 0.35 1 d G . P D 2
H95B H 0.452778 1.013605 -0.005028 0.192 Uiso 0.35 1 calc R U P D 2
C96' C 0.411(3) 1.047(2) -0.090(4) 0.160(15) Uiso 0.35 1 d G . P D 2
H96B H 0.452565 1.041959 -0.118635 0.192 Uiso 0.35 1 calc R U P D 2
C97' C 0.351(4) 1.0707(18) -0.116(3) 0.160(15) Uiso 0.35 1 d G . P D 2
H97B H 0.350499 1.082188 -0.162004 0.192 Uiso 0.35 1 calc R U P D 2
C98' C 0.290(3) 1.0777(17) -0.074(4) 0.160(15) Uiso 0.35 1 d G . P D 2
H98B H 0.248643 1.094063 -0.091765 0.192 Uiso 0.35 1 calc R U P D 2
C99' C 0.290(3) 1.061(2) -0.007(4) 0.160(15) Uiso 0.35 1 d G . P D 2
H99B H 0.248854 1.065710 0.021843 0.192 Uiso 0.35 1 calc R U P D 2
C100 C 0.2687(8) 1.0295(9) 0.1525(10) 0.096(4) Uiso 0.8 1 d DG . P D 1
C101 C 0.2003(11) 1.0275(8) 0.1100(8) 0.096(4) Uiso 0.8 1 d G . P D 1
H10A H 0.200930 1.023795 0.059953 0.115 Uiso 0.8 1 calc R U P D 1
C102 C 0.1311(8) 1.0309(7) 0.1406(10) 0.096(4) Uiso 0.8 1 d G . P D 1
H10B H 0.084434 1.029513 0.111570 0.115 Uiso 0.8 1 calc R U P D 1
C103 C 0.1303(8) 1.0363(7) 0.2138(11) 0.096(4) Uiso 0.8 1 d G . P D 1
H10C H 0.082989 1.038630 0.234775 0.115 Uiso 0.8 1 calc R U P D 1
C104 C 0.1986(11) 1.0383(7) 0.2563(8) 0.096(4) Uiso 0.8 1 d G . P D 1
H10D H 0.198039 1.042027 0.306364 0.115 Uiso 0.8 1 calc R U P D 1
C105 C 0.2678(8) 1.0349(8) 0.2257(10) 0.096(4) Uiso 0.8 1 d G . P D 1
H10E H 0.314536 1.036309 0.254747 0.115 Uiso 0.8 1 calc R U P D 1
C110 C 0.2615(8) 1.029(3) 0.1373(15) 0.075(13) Uiso 0.2 1 d DG . P D 2
C111 C 0.2009(7) 1.026(3) 0.085(2) 0.075(13) Uiso 0.2 1 d DG . P D 2
H11B H 0.210606 1.022023 0.036890 0.090 Uiso 0.2 1 calc R U P D 2
C112 C 0.1261(7) 1.029(2) 0.104(3) 0.075(13) Uiso 0.2 1 d G . P D 2
H11C H 0.084748 1.026666 0.068808 0.090 Uiso 0.2 1 calc R U P D 2
C113 C 0.1120(14) 1.035(2) 0.175(3) 0.075(13) Uiso 0.2 1 d G . P D 2
H11D H 0.060866 1.036449 0.188183 0.090 Uiso 0.2 1 calc R U P D 2
C114 C 0.173(2) 1.038(2) 0.227(3) 0.075(13) Uiso 0.2 1 d G . P D 2
H11E H 0.162842 1.041590 0.275640 0.090 Uiso 0.2 1 calc R U P D 2
C115 C 0.2473(17) 1.035(3) 0.2082(17) 0.075(13) Uiso 0.2 1 d DG . P D 2
H11F H 0.288701 1.036948 0.243723 0.090 Uiso 0.2 1 calc R U P D 2

loop_
_atom_site_aniso_label
_atom_site_aniso_U_11
_atom_site_aniso_U_22
_atom_site_aniso_U_33
_atom_site_aniso_U_23
_atom_site_aniso_U_13
_atom_site_aniso_U_12
Au1 0.0203(3) 0.0506(4) 0.0553(4) -0.0047(3) 0.0076(2) -0.0005(2)
Au2 0.0476(4) 0.0414(4) 0.0532(4) -0.0076(3) 0.0002(3) 0.0046(3)
Au3 0.0640(4) 0.0629(4) 0.0333(3) 0.0022(3) 0.0050(3) -0.0011(3)
Au4 0.0903(6) 0.0453(4) 0.1086(7) -0.0014(4) -0.0199(5) 0.0097(4)
P1 0.0209(16) 0.045(2) 0.046(2) -0.0072(17) 0.0071(15) 0.0015(15)
P2 0.042(2) 0.049(3) 0.060(2) -0.011(2) 0.010(2) 0.0007(19)
P3 0.055(2) 0.054(3) 0.036(2) 0.0003(18) 0.0054(18) 0.011(2)
P4 0.107(5) 0.052(3) 0.107(4) 0.002(3) -0.033(4) 0.016(3)
C1 0.019(7) 0.078(11) 0.036(7) 0.004(7) 0.014(6) 0.007(7)
C2 0.030(7) 0.050(9) 0.043(8) -0.009(7) 0.010(6) -0.004(6)
C3 0.030(7) 0.044(9) 0.087(12) -0.014(8) 0.034(8) -0.004(6)
C4 0.034(8) 0.052(10) 0.078(11) -0.005(9) 0.006(8) -0.016(7)
C5 0.036(8) 0.049(9) 0.054(9) 0.000(7) 0.024(7) 0.003(7)
C6 0.026(7) 0.065(11) 0.080(11) -0.018(9) 0.019(8) 0.002(7)
C7 0.029(7) 0.051(10) 0.074(11) -0.017(8) 0.011(8) 0.004(7)
C8 0.030(7) 0.064(11) 0.056(9) -0.002(8) 0.024(7) -0.015(7)
C10 0.010(6) 0.053(9) 0.041(7) -0.008(7) 0.003(5) -0.006(6)
C11 0.025(7) 0.065(11) 0.058(9) 0.003(8) 0.019(7) -0.009(7)
C12 0.039(9) 0.051(10) 0.088(13) 0.011(9) 0.021(9) 0.009(8)
C13 0.057(10) 0.053(11) 0.063(11) 0.011(9) 0.000(9) 0.000(8)
C14 0.089(14) 0.051(11) 0.064(11) 0.020(9) 0.006(10) -0.005(10)
C15 0.052(9) 0.044(9) 0.037(8) -0.016(7) 0.016(7) 0.000(7)
C22 0.018(6) 0.036(8) 0.049(8) 0.003(6) 0.006(6) 0.007(5)
C23 0.034(8) 0.052(10) 0.051(9) -0.006(7) 0.000(7) 0.004(7)
C24 0.038(9) 0.057(11) 0.074(11) 0.028(9) 0.000(8) 0.009(8)
C25 0.059(10) 0.055(10) 0.043(8) -0.002(8) 0.000(8) 0.036(9)
C26 0.053(10) 0.054(10) 0.048(9) -0.003(8) 0.007(8) 0.000(8)
C27 0.033(8) 0.069(11) 0.057(10) -0.011(9) -0.005(7) 0.002(8)
C29 0.027(7) 0.077(11) 0.016(6) 0.006(7) 0.008(5) -0.003(7)
C30 0.031(7) 0.041(8) 0.042(8) 0.016(7) 0.020(6) 0.006(6)
C31 0.030(7) 0.044(9) 0.030(7) 0.003(6) 0.016(6) -0.006(6)
C32 0.021(6) 0.059(10) 0.033(7) 0.000(7) 0.003(6) -0.003(6)
C33 0.030(7) 0.035(8) 0.058(9) -0.008(7) 0.017(7) 0.010(6)
C34 0.041(8) 0.038(8) 0.030(7) 0.003(7) 0.010(6) 0.000(7)
C35 0.031(8) 0.062(10) 0.041(8) -0.006(8) 0.006(7) 0.006(7)
C36 0.033(8) 0.049(9) 0.060(9) -0.026(8) 0.018(7) -0.006(7)
C37 0.059(10) 0.052(10) 0.076(11) -0.017(9) 0.033(9) 0.000(8)
C38 0.044(9) 0.041(10) 0.128(16) -0.030(10) 0.015(10) 0.002(8)
C39 0.055(10) 0.055(11) 0.101(14) -0.016(10) 0.031(10) -0.010(9)
C40 0.057(10) 0.049(10) 0.067(10) -0.006(8) 0.015(9) 0.006(8)
C41 0.051(9) 0.050(10) 0.061(10) -0.014(8) 0.020(8) 0.010(8)
C54 0.021(6) 0.034(8) 0.037(7) -0.006(6) 0.003(6) 0.001(5)
C55 0.030(8) 0.062(11) 0.063(10) -0.002(8) 0.011(8) 0.007(7)
C56 0.047(9) 0.065(11) 0.041(8) 0.003(8) -0.003(7) 0.003(8)
C57 0.055(9) 0.043(9) 0.020(6) 0.005(6) 0.009(6) -0.004(7)
C58 0.031(7) 0.054(10) 0.051(9) -0.011(7) 0.018(7) 0.001(7)
C59 0.024(7) 0.050(9) 0.050(8) -0.001(7) 0.003(6) 0.011(6)
C60 0.050(10) 0.068(12) 0.054(10) -0.011(9) -0.004(8) -0.004(8)
C61 0.107(15) 0.045(10) 0.030(8) -0.001(7) -0.001(9) 0.004(9)
C68 0.045(8) 0.073(11) 0.017(6) 0.013(7) -0.004(6) -0.009(8)
C69 0.043(9) 0.057(11) 0.046(9) 0.005(8) -0.003(7) 0.003(8)
C70 0.051(10) 0.071(13) 0.069(12) -0.004(10) -0.004(9) 0.014(9)
C71 0.078(13) 0.052(12) 0.093(15) -0.012(11) -0.019(12) 0.016(10)
C72 0.070(12) 0.051(12) 0.106(15) 0.007(11) 0.008(12) -0.010(10)
C73 0.055(10) 0.050(11) 0.076(12) 0.014(9) 0.009(9) 0.002(8)
C74 0.082(12) 0.040(9) 0.035(8) 0.010(7) 0.010(8) 0.005(8)
C75 0.086(14) 0.055(11) 0.061(11) 0.011(9) -0.003(10) 0.015(10)
C76 0.070(12) 0.084(14) 0.063(11) -0.003(10) 0.029(10) 0.024(11)
C77 0.065(12) 0.052(11) 0.095(14) 0.010(10) 0.024(12) 0.008(9)
C78 0.054(11) 0.065(12) 0.071(12) 0.020(10) -0.011(9) 0.006(9)
C79 0.065(11) 0.046(10) 0.046(9) 0.009(7) -0.005(8) -0.018(8)
C80 0.017(6) 0.032(8) 0.050(8) -0.010(6) 0.007(6) 0.001(5)
C81 0.025(7) 0.042(9) 0.051(8) 0.000(7) 0.012(6) 0.006(6)
C82 0.037(8) 0.041(9) 0.059(9) 0.006(8) 0.014(7) -0.008(7)
C83 0.045(9) 0.033(9) 0.068(10) -0.005(8) -0.002(8) -0.018(7)
C84 0.033(7) 0.036(8) 0.058(9) -0.010(7) 0.021(7) 0.001(6)
C85 0.023(7) 0.046(9) 0.046(8) -0.009(7) -0.003(6) 0.000(6)
C86 0.039(8) 0.032(9) 0.069(10) -0.012(8) -0.006(8) -0.005(7)
C87 0.069(12) 0.030(10) 0.127(17) 0.024(10) 0.003(12) 0.017(9)

loop_
_atom_type_symbol
_atom_type_description
_atom_type_scat_dispersion_real
_atom_type_scat_dispersion_imag
_atom_type_scat_source
C C 0.0033 0.0016 'International Tables Vol C Tables 4.2.6.8 and 6.1.1.4'
H H 0.0000 0.0000 'International Tables Vol C Tables 4.2.6.8 and 6.1.1.4'
N N 0.0061 0.0033 'International Tables Vol C Tables 4.2.6.8 and 6.1.1.4'
P P 0.1023 0.0942 'International Tables Vol C Tables 4.2.6.8 and 6.1.1.4'
Cl Cl 0.1484 0.1585 'International Tables Vol C Tables 4.2.6.8 and 6.1.1.4'
Au Au -2.0133 8.8022 'International Tables Vol C Tables 4.2.6.8 and 6.1.1.4'
O O 0.0106 0.0060 'International Tables Vol C Tables 4.2.6.8 and 6.1.1.4'

loop_
_geom_angle_atom_site_label_1
_geom_angle_atom_site_label_2
_geom_angle_atom_site_label_3
_geom_angle
_geom_angle_site_symmetry_1
_geom_angle_site_symmetry_3
_geom_angle_publ_flag
C9 Au1 P1 174.2(4) . . ?
C9 Au1 Au3 71.9(4) . 4_675 ?
P1 Au1 Au3 113.84(10) . 4_675 ?
C35 Au2 P2 175.9(4) . . ?
C61 Au3 P3 173.5(5) . . ?
C61 Au3 Au1 81.5(5) . 4_576 ?
P3 Au3 Au1 104.92(11) . 4_576 ?
C87 Au4 P4 176.7(6) . . ?
C16 P1 C22 106.6(7) . . ?
C16 P1 C10 103.0(6) . . ?
C22 P1 C10 107.0(4) . . ?
C22 P1 C16' 100.5(15) . . ?
C10 P1 C16' 107.7(14) . . ?
C16 P1 Au1 115.9(6) . . ?
C22 P1 Au1 114.9(3) . . ?
C10 P1 Au1 108.5(3) . . ?
C16' P1 Au1 117.5(15) . . ?
C42 P2 C48 107.7(9) . . ?
C48' P2 C36 105.1(11) . . ?
C42 P2 C36 105.3(8) . . ?
C48 P2 C36 105.0(6) . . ?
C48' P2 C42' 112(3) . . ?
C36 P2 C42' 103.3(13) . . ?
C48' P2 Au2 112.5(16) . . ?
C42 P2 Au2 117.4(7) . . ?
C48 P2 Au2 108.3(5) . . ?
C36 P2 Au2 112.4(4) . . ?
C42' P2 Au2 110.7(13) . . ?
C68 P3 C62' 107.3(17) . . ?
C68 P3 C62 108.7(7) . . ?
C68 P3 C74 104.6(5) . . ?
C62' P3 C74 106.6(18) . . ?
C62 P3 C74 108.2(7) . . ?
C68 P3 Au3 111.3(3) . . ?
C62' P3 Au3 112.3(16) . . ?
C62 P3 Au3 109.6(6) . . ?
C74 P3 Au3 114.2(4) . . ?
C100 P4 C88 114.4(14) . . ?
C110 P4 C94' 105(3) . . ?
C100 P4 C94 109.9(12) . . ?
C88 P4 C94 94.4(13) . . ?
C110 P4 C88' 98(3) . . ?
C94' P4 C88' 113(2) . . ?
C100 P4 Au4 110.0(10) . . ?
C110 P4 Au4 113(3) . . ?
C88 P4 Au4 113.2(10) . . ?
C94' P4 Au4 115(2) . . ?
C94 P4 Au4 114.2(10) . . ?
C88' P4 Au4 111.4(17) . . ?
C80 C1 C28 112.7(11) . . ?
C80 C1 C54 113.8(11) . . ?
C28 C1 C54 108.3(11) . . ?
C80 C1 C2 103.8(11) . . ?
C28 C1 C2 109.0(11) . . ?
C54 C1 C2 109.1(10) . . ?
C7 C2 C3 118.0(12) . . ?
C7 C2 C1 126.1(13) . . ?
C3 C2 C1 115.9(12) . . ?
C4 C3 C2 119.0(13) . . ?
C4 C3 H3A 120.5 . . ?
C2 C3 H3A 120.5 . . ?
C3 C4 C5 123.5(14) . . ?
C3 C4 H4A 118.2 . . ?
C5 C4 H4A 118.2 . . ?
C4 C5 C6 116.8(13) . . ?
C4 C5 C8 119.3(14) . . ?
C6 C5 C8 123.7(13) . . ?
C7 C6 C5 122.2(14) . . ?
C7 C6 H6A 118.9 . . ?
C5 C6 H6A 118.9 . . ?
C6 C7 C2 120.4(14) . . ?
C6 C7 H7A 119.8 . . ?
C2 C7 H7A 119.8 . . ?
C9 C8 C5 171.7(17) . . ?
C8 C9 Au1 172.3(13) . . ?
C11 C10 C15 120.0 . . ?
C11 C10 P1 121.9(5) . . ?
C15 C10 P1 118.1(5) . . ?
C12 C11 C10 120.0 . . ?
C12 C11 H11A 120.0 . . ?
C10 C11 H11A 120.0 . . ?
C11 C12 C13 120.0 . . ?
C11 C12 H12A 120.0 . . ?
C13 C12 H12A 120.0 . . ?
C12 C13 C14 120.0 . . ?
C12 C13 H13A 120.0 . . ?
C14 C13 H13A 120.0 . . ?
C15 C14 C13 120.0 . . ?
C15 C14 H14A 120.0 . . ?
C13 C14 H14A 120.0 . . ?
C14 C15 C10 120.0 . . ?
C14 C15 H15A 120.0 . . ?
C10 C15 H15A 120.0 . . ?
C17 C16 C21 120.0 . . ?
C17 C16 P1 121.4(10) . . ?
C21 C16 P1 118.5(10) . . ?
C16 C17 C18 120.0 . . ?
C16 C17 H17A 120.0 . . ?
C18 C17 H17A 120.0 . . ?
C19 C18 C17 120.0 . . ?
C19 C18 H18A 120.0 . . ?
C17 C18 H18A 120.0 . . ?
C18 C19 C20 120.0 . . ?
C18 C19 H19A 120.0 . . ?
C20 C19 H19A 120.0 . . ?
C19 C20 C21 120.0 . . ?
C19 C20 H20A 120.0 . . ?
C21 C20 H20A 120.0 . . ?
C20 C21 C16 120.0 . . ?
C20 C21 H21A 120.0 . . ?
C16 C21 H21A 120.0 . . ?
C17' C16' C21' 120.0 . . ?
C17' C16' P1 121(2) . . ?
C21' C16' P1 118(2) . . ?
C18' C17' C16' 120.0 . . ?
C18' C17' H17B 120.0 . . ?
C16' C17' H17B 120.0 . . ?
C19' C18' C17' 120.0 . . ?
C19' C18' H18B 120.0 . . ?
C17' C18' H18B 120.0 . . ?
C18' C19' C20' 120.0 . . ?
C18' C19' H19B 120.0 . . ?
C20' C19' H19B 120.0 . . ?
C19' C20' C21' 120.0 . . ?
C19' C20' H20B 120.0 . . ?
C21' C20' H20B 120.0 . . ?
C20' C21' C16' 120.0 . . ?
C20' C21' H21B 120.0 . . ?
C16' C21' H21B 120.0 . . ?
C23 C22 C27 120.0 . . ?
C23 C22 P1 122.9(5) . . ?
C27 C22 P1 117.1(5) . . ?
C22 C23 C24 120.0 . . ?
C22 C23 H23A 120.0 . . ?
C24 C23 H23A 120.0 . . ?
C23 C24 C25 120.0 . . ?
C23 C24 H24A 120.0 . . ?
C25 C24 H24A 120.0 . . ?
C26 C25 C24 120.0 . . ?
C26 C25 H25A 120.0 . . ?
C24 C25 H25A 120.0 . . ?
C25 C26 C27 120.0 . . ?
C25 C26 H26A 120.0 . . ?
C27 C26 H26A 120.0 . . ?
C26 C27 C22 120.0 . . ?
C26 C27 H27A 120.0 . . ?
C22 C27 H27A 120.0 . . ?
C33 C28 C29 118.0(12) . . ?
C33 C28 C1 123.5(12) . . ?
C29 C28 C1 118.3(11) . . ?
C28 C29 C30 119.7(12) . . ?
C28 C29 H29A 120.2 . . ?
C30 C29 H29A 120.2 . . ?
C31 C30 C29 121.2(13) . . ?
C31 C30 H30A 119.4 . . ?
C29 C30 H30A 119.4 . . ?
C32 C31 C30 118.7(12) . . ?
C32 C31 C34 120.2(12) . . ?
C30 C31 C34 121.1(13) . . ?
C31 C32 C33 117.8(13) . . ?
C31 C32 H32A 121.1 . . ?
C33 C32 H32A 121.1 . . ?
C28 C33 C32 124.7(13) . . ?
C28 C33 H33A 117.7 . . ?
C32 C33 H33A 117.7 . . ?
C35 C34 C31 177.1(15) . . ?
C34 C35 Au2 172.9(12) . . ?
C37 C36 C41 120.0 . . ?
C37 C36 P2 118.3(5) . . ?
C41 C36 P2 121.7(5) . . ?
C38 C37 C36 120.0 . . ?
C38 C37 H37A 120.0 . . ?
C36 C37 H37A 120.0 . . ?
C37 C38 C39 120.0 . . ?
C37 C38 H38A 120.0 . . ?
C39 C38 H38A 120.0 . . ?
C40 C39 C38 120.0 . . ?
C40 C39 H39A 120.0 . . ?
C38 C39 H39A 120.0 . . ?
C39 C40 C41 120.0 . . ?
C39 C40 H40A 120.0 . . ?
C41 C40 H40A 120.0 . . ?
C40 C41 C36 120.0 . . ?
C40 C41 H41A 120.0 . . ?
C36 C41 H41A 120.0 . . ?
C43 C42 C47 120.0 . . ?
C43 C42 P2 119.6(12) . . ?
C47 C42 P2 120.4(12) . . ?
C44 C43 C42 120.0 . . ?
C44 C43 H43A 120.0 . . ?
C42 C43 H43A 120.0 . . ?
C45 C44 C43 120.0 . . ?
C45 C44 H44A 120.0 . . ?
C43 C44 H44A 120.0 . . ?
C44 C45 C46 120.0 . . ?
C44 C45 H45A 120.0 . . ?
C46 C45 H45A 120.0 . . ?
C47 C46 C45 120.0 . . ?
C47 C46 H46A 120.0 . . ?
C45 C46 H46A 120.0 . . ?
C46 C47 C42 120.0 . . ?
C46 C47 H47A 120.0 . . ?
C42 C47 H47A 120.0 . . ?
C43' C42' C47' 120.0 . . ?
C43' C42' P2 117(2) . . ?
C47' C42' P2 123(2) . . ?
C42' C43' C44' 120.0 . . ?
C42' C43' H43B 120.0 . . ?
C44' C43' H43B 120.0 . . ?
C43' C44' C45' 120.0 . . ?
C43' C44' H44B 120.0 . . ?
C45' C44' H44B 120.0 . . ?
C46' C45' C44' 120.0 . . ?
C46' C45' H45B 120.0 . . ?
C44' C45' H45B 120.0 . . ?
C47' C46' C45' 120.0 . . ?
C47' C46' H46B 120.0 . . ?
C45' C46' H46B 120.0 . . ?
C46' C47' C42' 120.0 . . ?
C46' C47' H47B 120.0 . . ?
C42' C47' H47B 120.0 . . ?
C49 C48 C53 120.0 . . ?
C49 C48 P2 118.2(9) . . ?
C53 C48 P2 121.8(9) . . ?
C50 C49 C48 120.0 . . ?
C50 C49 H49A 120.0 . . ?
C48 C49 H49A 120.0 . . ?
C49 C50 C51 120.0 . . ?
C49 C50 H50A 120.0 . . ?
C51 C50 H50A 120.0 . . ?
C50 C51 C52 120.0 . . ?
C50 C51 H51A 120.0 . . ?
C52 C51 H51A 120.0 . . ?
C53 C52 C51 120.0 . . ?
C53 C52 H52A 120.0 . . ?
C51 C52 H52A 120.0 . . ?
C52 C53 C48 120.0 . . ?
C52 C53 H53A 120.0 . . ?
C48 C53 H53A 120.0 . . ?
C49' C48' C53' 120.0 . . ?
C49' C48' P2 129(4) . . ?
C53' C48' P2 110(4) . . ?
C50' C49' C48' 120.0 . . ?
C50' C49' H49B 120.0 . . ?
C48' C49' H49B 120.0 . . ?
C49' C50' C51' 120.0 . . ?
C49' C50' H50B 120.0 . . ?
C51' C50' H50B 120.0 . . ?
C52' C51' C50' 120.0 . . ?
C52' C51' H51B 120.0 . . ?
C50' C51' H51B 120.0 . . ?
C51' C52' C53' 120.0 . . ?
C51' C52' H52B 120.0 . . ?
C53' C52' H52B 120.0 . . ?
C52' C53' C48' 120.0 . . ?
C52' C53' H53B 120.0 . . ?
C48' C53' H53B 120.0 . . ?
C55 C54 C59 119.0(12) . . ?
C55 C54 C1 124.9(11) . . ?
C59 C54 C1 116.1(11) . . ?
C54 C55 C56 120.8(13) . . ?
C54 C55 H55A 119.6 . . ?
C56 C55 H55A 119.6 . . ?
C55 C56 C57 121.6(14) . . ?
C55 C56 H56A 119.2 . . ?
C57 C56 H56A 119.2 . . ?
C56 C57 C58 119.2(11) . . ?
C56 C57 C60 121.2(13) . . ?
C58 C57 C60 119.5(13) . . ?
C59 C58 C57 116.1(12) . . ?
C59 C58 H58A 121.9 . . ?
C57 C58 H58A 121.9 . . ?
C58 C59 C54 123.1(13) . . ?
C58 C59 H59A 118.5 . . ?
C54 C59 H59A 118.5 . . ?
C61 C60 C57 178.1(19) . . ?
C60 C61 Au3 175.3(16) . . ?
C63 C62 C67 120.0 . . ?
C63 C62 P3 119.7(11) . . ?
C67 C62 P3 120.1(11) . . ?
C64 C63 C62 120.0 . . ?
C64 C63 H63A 120.0 . . ?
C62 C63 H63A 120.0 . . ?
C63 C64 C65 120.0 . . ?
C63 C64 H64A 120.0 . . ?
C65 C64 H64A 120.0 . . ?
C66 C65 C64 120.0 . . ?
C66 C65 H65A 120.0 . . ?
C64 C65 H65A 120.0 . . ?
C67 C66 C65 120.0 . . ?
C67 C66 H66A 120.0 . . ?
C65 C66 H66A 120.0 . . ?
C66 C67 C62 120.0 . . ?
C66 C67 H67A 120.0 . . ?
C62 C67 H67A 120.0 . . ?
C63' C62' C67' 120.0 . . ?
C63' C62' P3 130(3) . . ?
C67' C62' P3 109(3) . . ?
C62' C63' C64' 120.0 . . ?
C62' C63' H63B 120.0 . . ?
C64' C63' H63B 120.0 . . ?
C65' C64' C63' 120.0 . . ?
C65' C64' H64B 120.0 . . ?
C63' C64' H64B 120.0 . . ?
C64' C65' C66' 120.0 . . ?
C64' C65' H65B 120.0 . . ?
C66' C65' H65B 120.0 . . ?
C67' C66' C65' 120.0 . . ?
C67' C66' H66B 120.0 . . ?
C65' C66' H66B 120.0 . . ?
C66' C67' C62' 120.0 . . ?
C66' C67' H67B 120.0 . . ?
C62' C67' H67B 120.0 . . ?
C69 C68 C73 120.0 . . ?
C69 C68 P3 118.6(6) . . ?
C73 C68 P3 121.4(6) . . ?
C68 C69 C70 120.0 . . ?
C68 C69 H69A 120.0 . . ?
C70 C69 H69A 120.0 . . ?
C69 C70 C71 120.0 . . ?
C69 C70 H70A 120.0 . . ?
C71 C70 H70A 120.0 . . ?
C72 C71 C70 120.0 . . ?
C72 C71 H71A 120.0 . . ?
C70 C71 H71A 120.0 . . ?
C73 C72 C71 120.0 . . ?
C73 C72 H72A 120.0 . . ?
C71 C72 H72A 120.0 . . ?
C72 C73 C68 120.0 . . ?
C72 C73 H73A 120.0 . . ?
C68 C73 H73A 120.0 . . ?
C75 C74 C79 120.0 . . ?
C75 C74 P3 121.5(6) . . ?
C79 C74 P3 118.5(6) . . ?
C74 C75 C76 120.0 . . ?
C74 C75 H75A 120.0 . . ?
C76 C75 H75A 120.0 . . ?
C77 C76 C75 120.0 . . ?
C77 C76 H76A 120.0 . . ?
C75 C76 H76A 120.0 . . ?
C76 C77 C78 120.0 . . ?
C76 C77 H77A 120.0 . . ?
C78 C77 H77A 120.0 . . ?
C79 C78 C77 120.0 . . ?
C79 C78 H78A 120.0 . . ?
C77 C78 H78A 120.0 . . ?
C78 C79 C74 120.0 . . ?
C78 C79 H79A 120.0 . . ?
C74 C79 H79A 120.0 . . ?
C85 C80 C81 116.6(12) . . ?
C85 C80 C1 121.1(12) . . ?
C81 C80 C1 122.2(11) . . ?
C82 C81 C80 124.3(13) . . ?
C82 C81 H81A 117.8 . . ?
C80 C81 H81A 117.8 . . ?
C81 C82 C83 119.7(14) . . ?
C81 C82 H82A 120.2 . . ?
C83 C82 H82A 120.2 . . ?
C84 C83 C82 118.6(14) . . ?
C84 C83 C86 121.7(14) . . ?
C82 C83 C86 119.7(14) . . ?
C83 C84 C85 120.7(13) . . ?
C83 C84 H84A 119.6 . . ?
C85 C84 H84A 119.6 . . ?
C80 C85 C84 119.9(13) . . ?
C80 C85 H85A 120.0 . . ?
C84 C85 H85A 120.0 . . ?
C87 C86 C83 174.8(19) . . ?
C86 C87 Au4 175.7(18) . . ?
C89 C88 C93 120.0 . . ?
C89 C88 P4 121.2(18) . . ?
C93 C88 P4 118.1(17) . . ?
C90 C89 C88 120.0 . . ?
C90 C89 H89A 120.0 . . ?
C88 C89 H89A 120.0 . . ?
C89 C90 C91 120.0 . . ?
C89 C90 H90A 120.0 . . ?
C91 C90 H90A 120.0 . . ?
C90 C91 C92 120.0 . . ?
C90 C91 H91A 120.0 . . ?
C92 C91 H91A 120.0 . . ?
C91 C92 C93 120.0 . . ?
C91 C92 H92A 120.0 . . ?
C93 C92 H92A 120.0 . . ?
C92 C93 C88 120.0 . . ?
C92 C93 H93A 120.0 . . ?
C88 C93 H93A 120.0 . . ?
C89' C88' C93' 120.0 . . ?
C89' C88' P4 119(3) . . ?
C93' C88' P4 119(3) . . ?
C90' C89' C88' 120.0 . . ?
C90' C89' H89B 120.0 . . ?
C88' C89' H89B 120.0 . . ?
C89' C90' C91' 120.0 . . ?
C89' C90' H90B 120.0 . . ?
C91' C90' H90B 120.0 . . ?
C90' C91' C92' 120.0 . . ?
C90' C91' H91B 120.0 . . ?
C92' C91' H91B 120.0 . . ?
C93' C92' C91' 120.0 . . ?
C93' C92' H92B 120.0 . . ?
C91' C92' H92B 120.0 . . ?
C92' C93' C88' 120.0 . . ?
C92' C93' H93B 120.0 . . ?
C88' C93' H93B 120.0 . . ?
C95 C94 C99 120.0 . . ?
C95 C94 P4 120.1(18) . . ?
C99 C94 P4 119.8(18) . . ?
C96 C95 C94 120.0 . . ?
C96 C95 H95A 120.0 . . ?
C94 C95 H95A 120.0 . . ?
C97 C96 C95 120.0 . . ?
C97 C96 H96A 120.0 . . ?
C95 C96 H96A 120.0 . . ?
C96 C97 C98 120.0 . . ?
C96 C97 H97A 120.0 . . ?
C98 C97 H97A 120.0 . . ?
C97 C98 C99 120.0 . . ?
C97 C98 H98A 120.0 . . ?
C99 C98 H98A 120.0 . . ?
C98 C99 C94 120.0 . . ?
C98 C99 H99A 120.0 . . ?
C94 C99 H99A 120.0 . . ?
C95' C94' C99' 120.0 . . ?
C95' C94' P4 122(5) . . ?
C99' C94' P4 117(5) . . ?
C94' C95' C96' 120.0 . . ?
C94' C95' H95B 120.0 . . ?
C96' C95' H95B 120.0 . . ?
C97' C96' C95' 120.0 . . ?
C97' C96' H96B 120.0 . . ?
C95' C96' H96B 120.0 . . ?
C96' C97' C98' 120.0 . . ?
C96' C97' H97B 120.0 . . ?
C98' C97' H97B 120.0 . . ?
C97' C98' C99' 120.0 . . ?
C97' C98' H98B 120.0 . . ?
C99' C98' H98B 120.0 . . ?
C98' C99' C94' 120.0 . . ?
C98' C99' H99B 120.0 . . ?
C94' C99' H99B 120.0 . . ?
C101 C100 C105 120.0 . . ?
C101 C100 P4 119.7(12) . . ?
C105 C100 P4 120.3(12) . . ?
C100 C101 C102 120.0 . . ?
C100 C101 H10A 120.0 . . ?
C102 C101 H10A 120.0 . . ?
C101 C102 C103 120.0 . . ?
C101 C102 H10B 120.0 . . ?
C103 C102 H10B 120.0 . . ?
C104 C103 C102 120.0 . . ?
C104 C103 H10C 120.0 . . ?
C102 C103 H10C 120.0 . . ?
C105 C104 C103 120.0 . . ?
C105 C104 H10D 120.0 . . ?
C103 C104 H10D 120.0 . . ?
C104 C105 C100 120.0 . . ?
C104 C105 H10E 120.0 . . ?
C100 C105 H10E 120.0 . . ?
C111 C110 C115 120.00(6) . . ?
C111 C110 P4 119.98(16) . . ?
C115 C110 P4 119.98(11) . . ?
C110 C111 C112 120.0 . . ?
C110 C111 H11B 120.0 . . ?
C112 C111 H11B 120.0 . . ?
C113 C112 C111 120.0 . . ?
C113 C112 H11C 120.0 . . ?
C111 C112 H11C 120.0 . . ?
C114 C113 C112 120.00(6) . . ?
C114 C113 H11D 120.0 . . ?
C112 C113 H11D 120.0 . . ?
C113 C114 C115 120.0 . . ?
C113 C114 H11E 120.0 . . ?
C115 C114 H11E 120.0 . . ?
C114 C115 C110 120.0 . . ?
C114 C115 H11F 120.0 . . ?
C110 C115 H11F 120.0 . . ?

loop_
_geom_bond_atom_site_label_1
_geom_bond_atom_site_label_2
_geom_bond_distance
_geom_bond_site_symmetry_2
_geom_bond_publ_flag
Au1 C9 1.973(14) . ?
Au1 P1 2.260(3) . ?
Au1 Au3 3.2963(10) 4_675 ?
Au2 C35 2.020(16) . ?
Au2 P2 2.263(4) . ?
Au3 C61 1.976(15) . ?
Au3 P3 2.268(4) . ?
Au4 C87 2.023(16) . ?
Au4 P4 2.257(5) . ?
P1 C16 1.799(12) . ?
P1 C22 1.823(7) . ?
P1 C10 1.834(8) . ?
P1 C16' 1.90(3) . ?
P2 C48' 1.68(4) . ?
P2 C42 1.752(14) . ?
P2 C48 1.813(10) . ?
P2 C36 1.825(7) . ?
P2 C42' 1.95(3) . ?
P3 C68 1.798(8) . ?
P3 C62' 1.823(10) . ?
P3 C62 1.823(10) . ?
P3 C74 1.843(9) . ?
P4 C100 1.747(13) . ?
P4 C110 1.747(13) . ?
P4 C88 1.83(2) . ?
P4 C94' 1.83(5) . ?
P4 C94 1.85(2) . ?
P4 C88' 1.88(4) . ?
C1 C80 1.52(2) . ?
C1 C28 1.534(19) . ?
C1 C54 1.567(17) . ?
C1 C2 1.594(17) . ?
C2 C7 1.377(19) . ?
C2 C3 1.45(2) . ?
C3 C4 1.341(19) . ?
C3 H3A 0.9500 . ?
C4 C5 1.38(2) . ?
C4 H4A 0.9500 . ?
C5 C6 1.39(2) . ?
C5 C8 1.416(18) . ?
C6 C7 1.370(19) . ?
C6 H6A 0.9500 . ?
C7 H7A 0.9500 . ?
C8 C9 1.236(19) . ?
C10 C11 1.3900 . ?
C10 C15 1.3900 . ?
C11 C12 1.3900 . ?
C11 H11A 0.9500 . ?
C12 C13 1.3900 . ?
C12 H12A 0.9500 . ?
C13 C14 1.3900 . ?
C13 H13A 0.9500 . ?
C14 C15 1.3900 . ?
C14 H14A 0.9500 . ?
C15 H15A 0.9500 . ?
C16 C17 1.3900 . ?
C16 C21 1.3900 . ?
C17 C18 1.3900 . ?
C17 H17A 0.9500 . ?
C18 C19 1.3900 . ?
C18 H18A 0.9500 . ?
C19 C20 1.3900 . ?
C19 H19A 0.9500 . ?
C20 C21 1.3900 . ?
C20 H20A 0.9500 . ?
C21 H21A 0.9500 . ?
C16' C17' 1.3900 . ?
C16' C21' 1.3900 . ?
C17' C18' 1.3900 . ?
C17' H17B 0.9500 . ?
C18' C19' 1.3900 . ?
C18' H18B 0.9500 . ?
C19' C20' 1.3900 . ?
C19' H19B 0.9500 . ?
C20' C21' 1.3900 . ?
C20' H20B 0.9500 . ?
C21' H21B 0.9500 . ?
C22 C23 1.3900 . ?
C22 C27 1.3900 . ?
C23 C24 1.3900 . ?
C23 H23A 0.9500 . ?
C24 C25 1.3900 . ?
C24 H24A 0.9500 . ?
C25 C26 1.3900 . ?
C25 H25A 0.9500 . ?
C26 C27 1.3900 . ?
C26 H26A 0.9500 . ?
C27 H27A 0.9500 . ?
C28 C33 1.346(18) . ?
C28 C29 1.378(19) . ?
C29 C30 1.415(19) . ?
C29 H29A 0.9500 . ?
C30 C31 1.391(18) . ?
C30 H30A 0.9500 . ?
C31 C32 1.389(19) . ?
C31 C34 1.447(19) . ?
C32 C33 1.400(19) . ?
C32 H32A 0.9500 . ?
C33 H33A 0.9500 . ?
C34 C35 1.157(18) . ?
C36 C37 1.3900 . ?
C36 C41 1.3900 . ?
C37 C38 1.3900 . ?
C37 H37A 0.9500 . ?
C38 C39 1.3900 . ?
C38 H38A 0.9500 . ?
C39 C40 1.3900 . ?
C39 H39A 0.9500 . ?
C40 C41 1.3900 . ?
C40 H40A 0.9500 . ?
C41 H41A 0.9500 . ?
C42 C43 1.3900 . ?
C42 C47 1.3900 . ?
C43 C44 1.3900 . ?
C43 H43A 0.9500 . ?
C44 C45 1.3900 . ?
C44 H44A 0.9500 . ?
C45 C46 1.3900 . ?
C45 H45A 0.9500 . ?
C46 C47 1.3900 . ?
C46 H46A 0.9500 . ?
C47 H47A 0.9500 . ?
C42' C43' 1.3900 . ?
C42' C47' 1.3900 . ?
C43' C44' 1.3900 . ?
C43' H43B 0.9500 . ?
C44' C45' 1.3900 . ?
C44' H44B 0.9500 . ?
C45' C46' 1.3900 . ?
C45' H45B 0.9500 . ?
C46' C47' 1.3900 . ?
C46' H46B 0.9500 . ?
C47' H47B 0.9500 . ?
C48 C49 1.3900 . ?
C48 C53 1.3900 . ?
C49 C50 1.3900 . ?
C49 H49A 0.9500 . ?
C50 C51 1.3900 . ?
C50 H50A 0.9500 . ?
C51 C52 1.3900 . ?
C51 H51A 0.9500 . ?
C52 C53 1.3900 . ?
C52 H52A 0.9500 . ?
C53 H53A 0.9500 . ?
C48' C49' 1.3900 . ?
C48' C53' 1.3900 . ?
C49' C50' 1.3900 . ?
C49' H49B 0.9500 . ?
C50' C51' 1.3900 . ?
C50' H50B 0.9500 . ?
C51' C52' 1.3900 . ?
C51' H51B 0.9500 . ?
C52' C53' 1.3900 . ?
C52' H52B 0.9500 . ?
C53' H53B 0.9500 . ?
C54 C55 1.335(19) . ?
C54 C59 1.391(16) . ?
C55 C56 1.35(2) . ?
C55 H55A 0.9500 . ?
C56 C57 1.40(2) . ?
C56 H56A 0.9500 . ?
C57 C58 1.411(19) . ?
C57 C60 1.41(2) . ?
C58 C59 1.388(19) . ?
C58 H58A 0.9500 . ?
C59 H59A 0.9500 . ?
C60 C61 1.22(2) . ?
C62 C63 1.3900 . ?
C62 C67 1.3900 . ?
C63 C64 1.3900 . ?
C63 H63A 0.9500 . ?
C64 C65 1.3900 . ?
C64 H64A 0.9500 . ?
C65 C66 1.3900 . ?
C65 H65A 0.9500 . ?
C66 C67 1.3900 . ?
C66 H66A 0.9500 . ?
C67 H67A 0.9500 . ?
C62' C63' 1.3900 . ?
C62' C67' 1.3900 . ?
C63' C64' 1.3900 . ?
C63' H63B 0.9500 . ?
C64' C65' 1.3900 . ?
C64' H64B 0.9500 . ?
C65' C66' 1.3900 . ?
C65' H65B 0.9500 . ?
C66' C67' 1.3900 . ?
C66' H66B 0.9500 . ?
C67' H67B 0.9500 . ?
C68 C69 1.3900 . ?
C68 C73 1.3900 . ?
C69 C70 1.3900 . ?
C69 H69A 0.9500 . ?
C70 C71 1.3900 . ?
C70 H70A 0.9500 . ?
C71 C72 1.3900 . ?
C71 H71A 0.9500 . ?
C72 C73 1.3900 . ?
C72 H72A 0.9500 . ?
C73 H73A 0.9500 . ?
C74 C75 1.3900 . ?
C74 C79 1.3900 . ?
C75 C76 1.3900 . ?
C75 H75A 0.9500 . ?
C76 C77 1.3900 . ?
C76 H76A 0.9500 . ?
C77 C78 1.3900 . ?
C77 H77A 0.9500 . ?
C78 C79 1.3900 . ?
C78 H78A 0.9500 . ?
C79 H79A 0.9500 . ?
C80 C85 1.391(17) . ?
C80 C81 1.393(18) . ?
C81 C82 1.327(19) . ?
C81 H81A 0.9500 . ?
C82 C83 1.39(2) . ?
C82 H82A 0.9500 . ?
C83 C84 1.38(2) . ?
C83 C86 1.49(2) . ?
C84 C85 1.403(19) . ?
C84 H84A 0.9500 . ?
C85 H85A 0.9500 . ?
C86 C87 1.13(2) . ?
C88 C89 1.3900 . ?
C88 C93 1.3900 . ?
C89 C90 1.3900 . ?
C89 H89A 0.9500 . ?
C90 C91 1.3900 . ?
C90 H90A 0.9500 . ?
C91 C92 1.3900 . ?
C91 H91A 0.9500 . ?
C92 C93 1.3900 . ?
C92 H92A 0.9500 . ?
C93 H93A 0.9500 . ?
C88' C89' 1.3900 . ?
C88' C93' 1.3900 . ?
C89' C90' 1.3900 . ?
C89' H89B 0.9500 . ?
C90' C91' 1.3900 . ?
C90' H90B 0.9500 . ?
C91' C92' 1.3900 . ?
C91' H91B 0.9500 . ?
C92' C93' 1.3900 . ?
C92' H92B 0.9500 . ?
C93' H93B 0.9500 . ?
C94 C95 1.3900 . ?
C94 C99 1.3900 . ?
C95 C96 1.3900 . ?
C95 H95A 0.9500 . ?
C96 C97 1.3900 . ?
C96 H96A 0.9500 . ?
C97 C98 1.3900 . ?
C97 H97A 0.9500 . ?
C98 C99 1.3900 . ?
C98 H98A 0.9500 . ?
C99 H99A 0.9500 . ?
C94' C95' 1.3900 . ?
C94' C99' 1.3900 . ?
C95' C96' 1.3900 . ?
C95' H95B 0.9500 . ?
C96' C97' 1.3900 . ?
C96' H96B 0.9500 . ?
C97' C98' 1.3900 . ?
C97' H97B 0.9500 . ?
C98' C99' 1.3900 . ?
C98' H98B 0.9500 . ?
C99' H99B 0.9500 . ?
C100 C101 1.3900 . ?
C100 C105 1.3900 . ?
C101 C102 1.3900 . ?
C101 H10A 0.9500 . ?
C102 C103 1.3900 . ?
C102 H10B 0.9500 . ?
C103 C104 1.3900 . ?
C103 H10C 0.9500 . ?
C104 C105 1.3900 . ?
C104 H10D 0.9500 . ?
C105 H10E 0.9500 . ?
C110 C111 1.3900 . ?
C110 C115 1.3900 . ?
C111 C112 1.3900 . ?
C111 H11B 0.9500 . ?
C112 C113 1.3900 . ?
C112 H11C 0.9500 . ?
C113 C114 1.3900 . ?
C113 H11D 0.9500 . ?
C114 C115 1.3900 . ?
C114 H11E 0.9500 . ?
C115 H11F 0.9500 . ?
